data_7020528
loop_
_publ_author_name
'Zeckert, Kornelia'

_publ_section_title
;
 Syntheses and structures of lanthanoid(ii) complexes featuring Sn-M (M =
 Al, Ga, In) bonds.
;
_journal_issue 46
_journal_name_full 'Dalton transactions (Cambridge, England : 2003)'
_journal_page_first 14101
_journal_page_last 14106
_journal_paper_doi 10.1039/c2dt31768k
_journal_volume 41
_journal_year 2012
_chemical_formula_moiety 'C28 H41 In Li N3 O Sn'
_chemical_formula_sum 'C28 H41 In Li N3 O Sn'
_chemical_formula_weight 676.09
_chemical_name_systematic
;
?
;
_space_group_IT_number 14
_symmetry_cell_setting monoclinic
_symmetry_space_group_name_Hall '-P 2ybc'
_symmetry_space_group_name_H-M 'P 1 21/c 1'
_atom_sites_solution_hydrogens geom
_atom_sites_solution_primary direct
_atom_sites_solution_secondary difmap
_audit_conform_dict_location ftp://ftp.iucr.org/pub/cif_core.dic
_audit_conform_dict_name cif_core.dic
_audit_conform_dict_version 2.3
_audit_creation_date 2012-05-16T12:58:47-00:00
_audit_creation_method 'WinGX routine CIF_UPDATE'
_cell_angle_alpha 90
_cell_angle_beta 116.967(4)
_cell_angle_gamma 90
_cell_formula_units_Z 8
_cell_length_a 18.6509(7)
_cell_length_b 21.9927(5)
_cell_length_c 17.3699(6)
_cell_measurement_reflns_used 12291
_cell_measurement_temperature 240(2)
_cell_measurement_theta_max 28.826
_cell_measurement_theta_min 2.8655
_cell_volume 6350.1(4)
_computing_cell_refinement
;
CrysAlisPro, Oxford Diffraction Ltd.,
Version 1.171.34.44 (release 25-10-2010 CrysAlis171 .NET)
(compiled Oct 25 2010,18:11:34)
;
_computing_data_collection
;
CrysAlisPro, Oxford Diffraction Ltd.,
Version 1.171.34.44 (release 25-10-2010 CrysAlis171 .NET)
(compiled Oct 25 2010,18:11:34)
;
_computing_data_reduction
;
CrysAlisPro, Oxford Diffraction Ltd.,
Version 1.171.34.44 (release 25-10-2010 CrysAlis171 .NET)
(compiled Oct 25 2010,18:11:34)
;
_computing_molecular_graphics 'Ortep-3 for Windows (Farrugia, 1997)'
_computing_publication_material 'WinGX publication routines (Farrugia, 1999)'
_computing_structure_refinement 'SHELXL-97 (Sheldrick, 1997)'
_computing_structure_solution 'SHELXS-97 (Sheldrick, 1997)'
_diffrn_ambient_temperature 240(2)
_diffrn_detector_area_resol_mean 16.356
_diffrn_measured_fraction_theta_full 0.998
_diffrn_measured_fraction_theta_max 0.998
_diffrn_measurement_device_type 'Xcalibur, Sapphire3, Gemini'
_diffrn_measurement_method '\w scans'
_diffrn_orient_matrix_UB_11 -0.0354738
_diffrn_orient_matrix_UB_12 -0.0155122
_diffrn_orient_matrix_UB_13 -0.0059098
_diffrn_orient_matrix_UB_21 -0.0196552
_diffrn_orient_matrix_UB_22 0.028275
_diffrn_orient_matrix_UB_23 -0.0038758
_diffrn_orient_matrix_UB_31 -0.0132746
_diffrn_orient_matrix_UB_32 -0.0003832
_diffrn_orient_matrix_UB_33 -0.0452701
_diffrn_radiation_monochromator graphite
_diffrn_radiation_type MoK\a
_diffrn_radiation_wavelength 0.71073
_diffrn_reflns_av_R_equivalents 0.0379
_diffrn_reflns_av_unetI/netI 0.0389
_diffrn_reflns_limit_h_max 22
_diffrn_reflns_limit_h_min -22
_diffrn_reflns_limit_k_max 26
_diffrn_reflns_limit_k_min -25
_diffrn_reflns_limit_l_max 20
_diffrn_reflns_limit_l_min -20
_diffrn_reflns_number 43930
_diffrn_reflns_theta_full 25.35
_diffrn_reflns_theta_max 25.35
_diffrn_reflns_theta_min 2.87
_exptl_absorpt_coefficient_mu 1.535
_exptl_absorpt_correction_T_max 1
_exptl_absorpt_correction_T_min 0.85312
_exptl_absorpt_correction_type multi-scan
_exptl_absorpt_process_details
;
CrysAlisPro, Oxford Diffraction Ltd.,
Version 1.171.34.44 (release 25-10-2010 CrysAlis171 .NET)
(compiled Oct 25 2010,18:11:34)
Empirical absorption correction using spherical harmonics,
implemented in SCALE3 ABSPACK scaling algorithm.
;
_exptl_crystal_colour colourless
_exptl_crystal_density_diffrn 1.414
_exptl_crystal_density_method 'not measured'
_exptl_crystal_description prism
_exptl_crystal_F_000 2720
_exptl_crystal_size_max 0.3
_exptl_crystal_size_mid 0.2
_exptl_crystal_size_min 0.15
_refine_diff_density_max 0.714
_refine_diff_density_min -1.001
_refine_diff_density_rms 0.066
_refine_ls_extinction_method none
_refine_ls_goodness_of_fit_ref 1.025
_refine_ls_hydrogen_treatment constr
_refine_ls_matrix_type full
_refine_ls_number_parameters 682
_refine_ls_number_reflns 11615
_refine_ls_number_restraints 194
_refine_ls_restrained_S_all 1.031
_refine_ls_R_factor_all 0.0921
_refine_ls_R_factor_gt 0.0519
_refine_ls_shift/su_max 0.016
_refine_ls_shift/su_mean 0
_refine_ls_structure_factor_coef Fsqd
_refine_ls_weighting_details 'calc w=1/[\s^2^(Fo^2^)+(0.0426P)^2^+9.2788P] where P=(Fo^2^+2Fc^2^)/3'
_refine_ls_weighting_scheme calc
_refine_ls_wR_factor_gt 0.1059
_refine_ls_wR_factor_ref 0.1249
_reflns_number_gt 7394
_reflns_number_total 11615
_reflns_threshold_expression >2sigma(I)
_cod_data_source_file c2dt31768k.txt
_cod_data_source_block x1273
_cod_original_sg_symbol_H-M P2(1)/c
_cod_database_code 7020528

loop_
_symmetry_equiv_pos_as_xyz
'x, y, z'
'-x, y+1/2, -z+1/2'
'-x, -y, -z'
'x, -y-1/2, z-1/2'

loop_
_atom_site_label
_atom_site_type_symbol
_atom_site_fract_x
_atom_site_fract_y
_atom_site_fract_z
_atom_site_U_iso_or_equiv
_atom_site_adp_type
_atom_site_occupancy
_atom_site_symmetry_multiplicity
_atom_site_calc_flag
_atom_site_refinement_flags
_atom_site_disorder_assembly
_atom_site_disorder_group
C1 C 0.1250(3) 0.7527(3) 0.3349(3) 0.0629(14) Uani 1 1 d . . .
C2 C 0.1264(4) 0.7363(3) 0.2583(4) 0.0769(17) Uani 1 1 d . . .
H2 H 0.1272 0.695 0.2451 0.092 Uiso 1 1 calc R . .
C3 C 0.1267(4) 0.7797(3) 0.2018(4) 0.0818(18) Uani 1 1 d . . .
H3 H 0.1278 0.7679 0.1503 0.098 Uiso 1 1 calc R . .
C4 C 0.1255(4) 0.8398(3) 0.2200(4) 0.0731(16) Uani 1 1 d . . .
C5 C 0.1244(3) 0.8537(3) 0.2977(4) 0.0681(15) Uani 1 1 d . . .
H5 H 0.1242 0.8949 0.3117 0.082 Uiso 1 1 calc R . .
C6 C 0.1254(5) 0.8901(3) 0.1611(4) 0.101(2) Uani 1 1 d . . .
H6A H 0.1732 0.8869 0.1525 0.151 Uiso 1 1 calc R . .
H6B H 0.1251 0.9291 0.1869 0.151 Uiso 1 1 calc R . .
H6C H 0.0779 0.8865 0.1058 0.151 Uiso 1 1 calc R . .
C7 C 0.0204(3) 0.7218(3) 0.4418(3) 0.0664(15) Uani 1 1 d . . .
C8 C -0.0424(4) 0.6853(3) 0.4381(4) 0.0793(17) Uani 1 1 d . . .
H8 H -0.0432 0.6435 0.4261 0.095 Uiso 1 1 calc R . .
C9 C -0.1036(4) 0.7105(3) 0.4520(4) 0.0839(19) Uani 1 1 d . . .
H9 H -0.1455 0.6857 0.4499 0.101 Uiso 1 1 calc R . .
C10 C -0.1034(4) 0.7715(3) 0.4689(4) 0.0744(17) Uani 1 1 d . . .
C11 C -0.0395(4) 0.8045(3) 0.4707(4) 0.0709(16) Uani 1 1 d . . .
H11 H -0.0382 0.8464 0.4819 0.085 Uiso 1 1 calc R . .
C12 C -0.1694(4) 0.8011(3) 0.4834(4) 0.097(2) Uani 1 1 d . . .
H12A H -0.1928 0.8343 0.4427 0.145 Uiso 1 1 calc R . .
H12B H -0.1471 0.8169 0.5418 0.145 Uiso 1 1 calc R . .
H12C H -0.2107 0.7714 0.4749 0.145 Uiso 1 1 calc R . .
C13 C 0.2163(4) 0.7211(3) 0.5424(4) 0.0747(17) Uani 1 1 d . . .
C14 C 0.2778(4) 0.6857(4) 0.6027(5) 0.092(2) Uani 1 1 d . . .
H14 H 0.2785 0.6436 0.594 0.11 Uiso 1 1 calc R . .
C15 C 0.3383(5) 0.7124(5) 0.6760(5) 0.108(3) Uani 1 1 d . . .
H15 H 0.3792 0.6881 0.7173 0.13 Uiso 1 1 calc R . .
C16 C 0.3383(4) 0.7731(5) 0.6881(5) 0.100(2) Uani 1 1 d . . .
C17 C 0.4042(5) 0.8051(5) 0.7654(5) 0.148(4) Uani 1 1 d . . .
H17A H 0.4221 0.7791 0.8158 0.222 Uiso 1 1 calc R . .
H17B H 0.3834 0.8429 0.7762 0.222 Uiso 1 1 calc R . .
H17C H 0.4491 0.8138 0.7535 0.222 Uiso 1 1 calc R . .
C18 C 0.2750(4) 0.8057(4) 0.6263(4) 0.090(2) Uani 1 1 d . . .
H18 H 0.2737 0.8479 0.6346 0.109 Uiso 1 1 calc R . .
C19 C 0.0078(7) 0.5449(5) 0.2553(8) 0.199(5) Uani 1 1 d DU A .
H19A H 0.0183 0.5156 0.2191 0.239 Uiso 1 1 calc R . .
H19B H -0.0318 0.5265 0.2708 0.239 Uiso 1 1 calc R . .
C20 C -0.0274(7) 0.5986(6) 0.2047(7) 0.197(5) Uani 1 1 d DU . .
H20A H -0.0451 0.6258 0.2367 0.296 Uiso 1 1 calc R . .
H20B H -0.073 0.5872 0.1508 0.296 Uiso 1 1 calc R . .
H20C H 0.0124 0.6191 0.1925 0.296 Uiso 1 1 calc R . .
In1 In 0.11985(4) 0.55901(2) 0.37421(4) 0.1058(2) Uani 1 1 d DU . .
C21 C 0.1060(13) 0.5055(7) 0.4713(13) 0.158(2) Uani 0.579(10) 1 d PDU A 1
H21A H 0.1369 0.5243 0.5281 0.19 Uiso 0.579(10) 1 calc PR A 1
H21B H 0.0493 0.505 0.4588 0.19 Uiso 0.579(10) 1 calc PR A 1
C22 C 0.1338(12) 0.4433(6) 0.4733(13) 0.158(2) Uani 0.579(10) 1 d PDU A 1
H22A H 0.088 0.4171 0.4412 0.237 Uiso 0.579(10) 1 calc PR A 1
H22B H 0.1618 0.4295 0.5326 0.237 Uiso 0.579(10) 1 calc PR A 1
H22C H 0.1701 0.442 0.4472 0.237 Uiso 0.579(10) 1 calc PR A 1
C21F C 0.1646(13) 0.4992(11) 0.4960(14) 0.158(2) Uani 0.421(10) 1 d PDU A 2
H21C H 0.1987 0.4661 0.4936 0.19 Uiso 0.421(10) 1 calc PR A 2
H21D H 0.1952 0.5233 0.5482 0.19 Uiso 0.421(10) 1 calc PR A 2
C22F C 0.0921(14) 0.4760(11) 0.4943(19) 0.158(2) Uani 0.421(10) 1 d PDU A 2
H22D H 0.0567 0.5096 0.4899 0.237 Uiso 0.421(10) 1 calc PR A 2
H22E H 0.1051 0.4535 0.547 0.237 Uiso 0.421(10) 1 calc PR A 2
H22F H 0.0655 0.4493 0.445 0.237 Uiso 0.421(10) 1 calc PR A 2
C23 C 0.2282(14) 0.5414(10) 0.3673(19) 0.158(2) Uani 0.499(11) 1 d PDU A 3
H23A H 0.2702 0.5321 0.4255 0.19 Uiso 0.499(11) 1 calc PR A 3
H23B H 0.2206 0.5052 0.3316 0.19 Uiso 0.499(11) 1 calc PR A 3
C24 C 0.2562(13) 0.5910(8) 0.3320(15) 0.158(2) Uani 0.499(11) 1 d PDU A 3
H24A H 0.2201 0.5955 0.271 0.237 Uiso 0.499(11) 1 calc PR A 3
H24B H 0.3099 0.5819 0.3397 0.237 Uiso 0.499(11) 1 calc PR A 3
H24C H 0.2572 0.6284 0.362 0.237 Uiso 0.499(11) 1 calc PR A 3
C23F C 0.2274(13) 0.5581(11) 0.3455(17) 0.158(2) Uani 0.501(11) 1 d PDU A 4
H23C H 0.2292 0.5198 0.3177 0.19 Uiso 0.501(11) 1 calc PR A 4
H23D H 0.2234 0.5917 0.3066 0.19 Uiso 0.501(11) 1 calc PR A 4
C24F C 0.2985(12) 0.5647(9) 0.4261(15) 0.158(2) Uani 0.501(11) 1 d PDU A 4
H24D H 0.3073 0.6074 0.4415 0.237 Uiso 0.501(11) 1 calc PR A 4
H24E H 0.3444 0.5486 0.4207 0.237 Uiso 0.501(11) 1 calc PR A 4
H24F H 0.2918 0.5426 0.4708 0.237 Uiso 0.501(11) 1 calc PR A 4
O1 O 0.1173(12) 0.9111(6) 0.5046(11) 0.111(6) Uani 0.679(17) 1 d PD A 5
C25 C 0.1273(16) 0.9668(6) 0.4683(10) 0.155(7) Uani 0.679(17) 1 d PDU A 5
H25A H 0.0817 0.9727 0.4111 0.187 Uiso 0.679(17) 1 calc PR A 5
H25B H 0.1765 0.9649 0.4612 0.187 Uiso 0.679(17) 1 calc PR A 5
C26 C 0.1321(15) 1.0171(7) 0.5234(11) 0.155(6) Uani 0.679(17) 1 d PDU A 5
H26A H 0.0823 1.041 0.4988 0.186 Uiso 0.679(17) 1 calc PR A 5
H26B H 0.1775 1.0438 0.533 0.186 Uiso 0.679(17) 1 calc PR A 5
C27 C 0.1451(16) 0.9843(8) 0.6105(12) 0.168(7) Uani 0.679(17) 1 d PDU A 5
H27A H 0.2019 0.9852 0.6532 0.201 Uiso 0.679(17) 1 calc PR A 5
H27B H 0.113 1.0039 0.6352 0.201 Uiso 0.679(17) 1 calc PR A 5
C28 C 0.1190(11) 0.9240(7) 0.5851(10) 0.119(5) Uani 0.679(17) 1 d PDU A 5
H28A H 0.0651 0.9186 0.5806 0.142 Uiso 0.679(17) 1 calc PR A 5
H28B H 0.1555 0.8957 0.6289 0.142 Uiso 0.679(17) 1 calc PR A 5
O1F O 0.128(2) 0.9127(12) 0.496(2) 0.084(10) Uiso 0.321(17) 1 d PD A 6
C25F C 0.195(2) 0.9481(13) 0.504(2) 0.127(9) Uani 0.321(17) 1 d PDU A 6
H25C H 0.1875 0.9615 0.4474 0.152 Uiso 0.321(17) 1 calc PR A 6
H25D H 0.2442 0.9236 0.5308 0.152 Uiso 0.321(17) 1 calc PR A 6
C26F C 0.203(2) 1.0003(15) 0.558(3) 0.155(10) Uani 0.321(17) 1 d PDU A 6
H26C H 0.2063 1.0378 0.5293 0.186 Uiso 0.321(17) 1 calc PR A 6
H26D H 0.2506 0.9969 0.6135 0.186 Uiso 0.321(17) 1 calc PR A 6
C27F C 0.123(3) 1.0005(16) 0.571(3) 0.150(10) Uani 0.321(17) 1 d PDU A 6
H27C H 0.1362 1.0071 0.6314 0.18 Uiso 0.321(17) 1 calc PR A 6
H27D H 0.0853 1.0317 0.5351 0.18 Uiso 0.321(17) 1 calc PR A 6
C28F C 0.093(2) 0.9411(17) 0.543(3) 0.166(13) Uani 0.321(17) 1 d PDU A 6
H28C H 0.1028 0.9162 0.5937 0.199 Uiso 0.321(17) 1 calc PR A 6
H28D H 0.0344 0.9435 0.5072 0.199 Uiso 0.321(17) 1 calc PR A 6
C29 C 0.6114(3) 0.7326(3) 0.8428(3) 0.0657(15) Uani 1 1 d . . .
C30 C 0.5993(4) 0.7242(3) 0.9151(4) 0.0792(18) Uani 1 1 d . . .
H30 H 0.5839 0.6858 0.9261 0.095 Uiso 1 1 calc R . .
C31 C 0.6095(4) 0.7714(4) 0.9709(4) 0.086(2) Uani 1 1 d . . .
H31 H 0.601 0.7651 1.0197 0.103 Uiso 1 1 calc R . .
C32 C 0.6320(4) 0.8276(3) 0.9559(4) 0.0832(19) Uani 1 1 d . . .
C33 C 0.6435(4) 0.8319(3) 0.8823(4) 0.0803(18) Uani 1 1 d . . .
H33 H 0.6592 0.87 0.8705 0.096 Uiso 1 1 calc R . .
C34 C 0.6445(5) 0.8810(4) 1.0150(5) 0.120(3) Uani 1 1 d . . .
H34A H 0.6046 0.88 1.0364 0.181 Uiso 1 1 calc R . .
H34B H 0.6388 0.9185 0.9833 0.181 Uiso 1 1 calc R . .
H34C H 0.6979 0.879 1.0632 0.181 Uiso 1 1 calc R . .
C35 C 0.5151(4) 0.7090(3) 0.6318(4) 0.0752(16) Uani 1 1 d U . .
C36 C 0.4480(4) 0.6826(4) 0.5658(4) 0.100(2) Uani 1 1 d U . .
H36 H 0.4371 0.6412 0.5689 0.119 Uiso 1 1 calc R . .
C37 C 0.3973(5) 0.7166(5) 0.4959(5) 0.115(3) Uani 1 1 d U . .
H37 H 0.3529 0.6978 0.4507 0.138 Uiso 1 1 calc R . .
C38 C 0.4099(5) 0.7764(5) 0.4909(5) 0.106(2) Uani 1 1 d U . .
C39 C 0.4791(4) 0.7999(4) 0.5574(4) 0.0914(19) Uani 1 1 d U . .
H39 H 0.4904 0.8412 0.5541 0.11 Uiso 1 1 calc R . .
C40 C 0.3522(5) 0.8160(5) 0.4180(5) 0.160(4) Uani 1 1 d . . .
H40A H 0.3184 0.7906 0.3693 0.24 Uiso 1 1 calc R . .
H40B H 0.3824 0.844 0.4006 0.24 Uiso 1 1 calc R . .
H40C H 0.3188 0.8388 0.4372 0.24 Uiso 1 1 calc R . .
C41 C 0.7041(3) 0.6695(3) 0.7413(3) 0.0637(14) Uani 1 1 d . . .
C42 C 0.7562(4) 0.6220(3) 0.7519(4) 0.0827(18) Uani 1 1 d . . .
H42 H 0.7451 0.5833 0.7666 0.099 Uiso 1 1 calc R . .
C43 C 0.8242(4) 0.6308(4) 0.7412(4) 0.088(2) Uani 1 1 d . . .
H43 H 0.8592 0.5981 0.7486 0.106 Uiso 1 1 calc R . .
C44 C 0.8410(4) 0.6870(4) 0.7198(4) 0.0791(18) Uani 1 1 d . . .
C45 C 0.7869(4) 0.7325(3) 0.7108(4) 0.0729(16) Uani 1 1 d . . .
H45 H 0.7973 0.7715 0.6961 0.088 Uiso 1 1 calc R . .
C46 C 0.9137(4) 0.6993(4) 0.7048(5) 0.119(3) Uani 1 1 d . . .
H46A H 0.962 0.6857 0.7546 0.178 Uiso 1 1 calc R . .
H46B H 0.9176 0.7426 0.6965 0.178 Uiso 1 1 calc R . .
H46C H 0.9081 0.6775 0.6539 0.178 Uiso 1 1 calc R . .
C47 C 0.4694(17) 0.5037(12) 0.6606(13) 0.197(4) Uani 0.446(12) 1 d PDU B 7
H47A H 0.4335 0.4728 0.6651 0.237 Uiso 0.446(12) 1 calc PR B 7
H47B H 0.4363 0.5344 0.6186 0.237 Uiso 0.446(12) 1 calc PR B 7
C48 C 0.529(2) 0.4735(13) 0.630(2) 0.197(4) Uani 0.446(12) 1 d PDU B 7
H48A H 0.5176 0.489 0.5739 0.296 Uiso 0.446(12) 1 calc PR B 7
H48B H 0.521 0.4298 0.6274 0.296 Uiso 0.446(12) 1 calc PR B 7
H48C H 0.5835 0.4831 0.6714 0.296 Uiso 0.446(12) 1 calc PR B 7
C47F C 0.5750(15) 0.4760(8) 0.7110(13) 0.197(4) Uani 0.554(12) 1 d PDU B 8
H47C H 0.6336 0.4711 0.7385 0.237 Uiso 0.554(12) 1 calc PR B 8
H47D H 0.5503 0.4364 0.7094 0.237 Uiso 0.554(12) 1 calc PR B 8
C48F C 0.5434(17) 0.5029(11) 0.6168(13) 0.197(4) Uani 0.554(12) 1 d PDU B 8
H48D H 0.4906 0.5207 0.5987 0.296 Uiso 0.554(12) 1 calc PR B 8
H48E H 0.5398 0.4707 0.5771 0.296 Uiso 0.554(12) 1 calc PR B 8
H48F H 0.5803 0.534 0.6167 0.296 Uiso 0.554(12) 1 calc PR B 8
C49 C 0.6375(12) 0.5011(9) 0.8749(13) 0.197(4) Uani 0.586(10) 1 d PDU B 9
H49A H 0.6691 0.4859 0.8467 0.237 Uiso 0.586(10) 1 calc PR B 9
H49B H 0.6706 0.5315 0.9174 0.237 Uiso 0.586(10) 1 calc PR B 9
C50 C 0.6244(15) 0.4492(8) 0.9230(13) 0.197(4) Uani 0.586(10) 1 d PDU B 9
H50A H 0.6027 0.4645 0.9605 0.296 Uiso 0.586(10) 1 calc PR B 9
H50B H 0.6753 0.429 0.9575 0.296 Uiso 0.586(10) 1 calc PR B 9
H50C H 0.5869 0.4205 0.8822 0.296 Uiso 0.586(10) 1 calc PR B 9
C49F C 0.587(2) 0.5325(12) 0.9162(13) 0.197(4) Uani 0.414(10) 1 d PDU B 10
H49C H 0.6459 0.5342 0.9408 0.237 Uiso 0.414(10) 1 calc PR B 10
H49D H 0.5701 0.5665 0.9406 0.237 Uiso 0.414(10) 1 calc PR B 10
C50F C 0.564(2) 0.4743(12) 0.9440(17) 0.197(4) Uani 0.414(10) 1 d PDU B 10
H50D H 0.514 0.4797 0.9467 0.296 Uiso 0.414(10) 1 calc PR B 10
H50E H 0.6061 0.4628 1.0005 0.296 Uiso 0.414(10) 1 calc PR B 10
H50F H 0.5583 0.4425 0.9027 0.296 Uiso 0.414(10) 1 calc PR B 10
C51 C 0.4669(12) 0.5723(10) 0.8573(15) 0.219(7) Uani 0.588(9) 1 d PDU B 11
H51A H 0.4857 0.5494 0.9113 0.262 Uiso 0.588(9) 1 calc PR B 11
H51B H 0.4728 0.6159 0.8706 0.262 Uiso 0.588(9) 1 calc PR B 11
C52 C 0.3803(12) 0.5567(10) 0.7966(17) 0.219(7) Uani 0.588(9) 1 d PDU B 11
H52A H 0.3744 0.5512 0.7386 0.328 Uiso 0.588(9) 1 calc PR B 11
H52B H 0.3455 0.5894 0.7967 0.328 Uiso 0.588(9) 1 calc PR B 11
H52C H 0.3655 0.5193 0.8156 0.328 Uiso 0.588(9) 1 calc PR B 11
C51F C 0.4084(11) 0.5494(16) 0.735(3) 0.219(7) Uani 0.412(9) 1 d PDU B 12
H51C H 0.3933 0.5296 0.7765 0.262 Uiso 0.412(9) 1 calc PR B 12
H51D H 0.391 0.592 0.7293 0.262 Uiso 0.412(9) 1 calc PR B 12
C52F C 0.371(2) 0.5197(14) 0.654(2) 0.219(7) Uani 0.412(9) 1 d PDU B 12
H52D H 0.3902 0.5366 0.6157 0.328 Uiso 0.412(9) 1 calc PR B 12
H52E H 0.3128 0.5255 0.6292 0.328 Uiso 0.412(9) 1 calc PR B 12
H52F H 0.3827 0.4765 0.6618 0.328 Uiso 0.412(9) 1 calc PR B 12
C53 C 0.7502(7) 0.9015(5) 0.7626(7) 0.167(4) Uani 1 1 d U . .
H53A H 0.7932 0.873 0.7971 0.2 Uiso 1 1 calc R . .
H53B H 0.7321 0.9219 0.8009 0.2 Uiso 1 1 calc R . .
C54 C 0.7792(10) 0.9452(7) 0.7232(11) 0.233(6) Uani 1 1 d U . .
H54A H 0.7684 0.9864 0.7367 0.28 Uiso 1 1 calc R . .
H54B H 0.8374 0.9406 0.7446 0.28 Uiso 1 1 calc R . .
C55 C 0.7403(10) 0.9355(8) 0.6361(10) 0.239(7) Uani 1 1 d U . .
H55A H 0.7772 0.9172 0.6166 0.287 Uiso 1 1 calc R . .
H55B H 0.7208 0.9742 0.6057 0.287 Uiso 1 1 calc R . .
C56 C 0.6724(7) 0.8945(5) 0.6176(7) 0.175(4) Uani 1 1 d U . .
H56A H 0.6215 0.9169 0.5915 0.211 Uiso 1 1 calc R . .
H56B H 0.6705 0.8622 0.5779 0.211 Uiso 1 1 calc R . .
N1 N 0.1238(3) 0.8122(2) 0.3536(3) 0.0620(11) Uani 1 1 d . A .
N2 N 0.0205(3) 0.7817(2) 0.4578(3) 0.0664(12) Uani 1 1 d . A .
N3 N 0.2158(3) 0.7816(3) 0.5559(3) 0.0756(14) Uani 1 1 d . A .
N4 N 0.6344(3) 0.7874(2) 0.8274(3) 0.0708(13) Uani 1 1 d . B .
N5 N 0.5310(3) 0.7685(3) 0.6259(3) 0.0755(14) Uani 1 1 d . B .
N6 N 0.7206(3) 0.7251(2) 0.7213(3) 0.0660(12) Uani 1 1 d . B .
O2 O 0.6856(3) 0.8700(2) 0.6972(3) 0.0980(14) Uani 1 1 d . B .
In2 In 0.53818(4) 0.54486(3) 0.78262(4) 0.1158(2) Uani 1 1 d D . .
Sn1 Sn 0.12053(3) 0.683305(19) 0.42368(3) 0.07161(14) Uani 1 1 d . A .
Sn2 Sn 0.59159(3) 0.65895(2) 0.75019(3) 0.07548(15) Uani 1 1 d . B .
Li1 Li 0.1201(6) 0.8275(5) 0.4674(6) 0.073(3) Uani 1 1 d . . .
Li2 Li 0.6443(6) 0.7935(5) 0.7165(6) 0.071(3) Uani 1 1 d . . .

loop_
_atom_site_aniso_label
_atom_site_aniso_U_11
_atom_site_aniso_U_22
_atom_site_aniso_U_33
_atom_site_aniso_U_23
_atom_site_aniso_U_13
_atom_site_aniso_U_12
C1 0.065(4) 0.076(4) 0.052(3) -0.001(3) 0.030(3) -0.005(3)
C2 0.092(5) 0.083(4) 0.070(4) -0.008(3) 0.049(4) -0.005(3)
C3 0.099(5) 0.100(5) 0.063(4) -0.009(4) 0.051(4) -0.008(4)
C4 0.072(4) 0.089(5) 0.064(4) 0.003(3) 0.036(3) -0.003(3)
C5 0.073(4) 0.072(4) 0.063(4) -0.005(3) 0.035(3) -0.005(3)
C6 0.133(6) 0.103(5) 0.082(5) 0.015(4) 0.063(5) 0.003(5)
C7 0.067(4) 0.088(4) 0.046(3) 0.004(3) 0.027(3) -0.005(3)
C8 0.083(5) 0.083(4) 0.081(4) -0.009(3) 0.045(4) -0.020(4)
C9 0.069(4) 0.110(6) 0.081(4) -0.002(4) 0.042(4) -0.020(4)
C10 0.063(4) 0.108(5) 0.052(3) 0.001(3) 0.026(3) 0.000(4)
C11 0.072(4) 0.076(4) 0.066(4) -0.003(3) 0.033(3) -0.001(3)
C12 0.073(5) 0.135(6) 0.090(5) 0.006(4) 0.044(4) 0.010(4)
C13 0.069(4) 0.100(5) 0.067(4) 0.006(4) 0.041(3) 0.010(4)
C14 0.082(5) 0.125(6) 0.080(5) 0.013(4) 0.048(4) 0.024(4)
C15 0.075(5) 0.170(9) 0.073(5) 0.018(6) 0.028(4) 0.035(5)
C16 0.068(5) 0.159(8) 0.072(5) -0.006(5) 0.030(4) 0.004(5)
C17 0.084(6) 0.233(11) 0.089(6) -0.019(6) 0.006(5) -0.011(6)
C18 0.070(4) 0.120(6) 0.074(4) -0.011(4) 0.026(4) -0.008(4)
C19 0.179(7) 0.175(11) 0.194(8) -0.042(8) 0.042(7) -0.014(9)
C20 0.162(10) 0.231(13) 0.139(9) -0.001(8) 0.017(7) -0.045(9)
In1 0.1358(5) 0.0818(4) 0.1065(4) -0.0049(3) 0.0608(4) -0.0074(3)
C21 0.187(5) 0.110(5) 0.226(7) 0.033(5) 0.136(5) 0.010(5)
C22 0.187(5) 0.110(5) 0.226(7) 0.033(5) 0.136(5) 0.010(5)
C21F 0.187(5) 0.110(5) 0.226(7) 0.033(5) 0.136(5) 0.010(5)
C22F 0.187(5) 0.110(5) 0.226(7) 0.033(5) 0.136(5) 0.010(5)
C23 0.187(5) 0.110(5) 0.226(7) 0.033(5) 0.136(5) 0.010(5)
C24 0.187(5) 0.110(5) 0.226(7) 0.033(5) 0.136(5) 0.010(5)
C23F 0.187(5) 0.110(5) 0.226(7) 0.033(5) 0.136(5) 0.010(5)
C24F 0.187(5) 0.110(5) 0.226(7) 0.033(5) 0.136(5) 0.010(5)
O1 0.181(14) 0.080(7) 0.092(8) -0.029(5) 0.080(8) -0.034(6)
C25 0.25(2) 0.083(9) 0.118(10) 0.016(7) 0.072(12) 0.013(11)
C26 0.201(16) 0.091(9) 0.174(14) -0.010(7) 0.087(13) 0.007(9)
C27 0.231(17) 0.131(11) 0.133(12) -0.054(9) 0.076(13) -0.042(11)
C28 0.161(13) 0.107(9) 0.101(10) -0.030(7) 0.071(10) -0.005(8)
C25F 0.20(2) 0.085(16) 0.122(19) -0.011(13) 0.095(17) -0.034(16)
C26F 0.20(2) 0.103(16) 0.15(2) -0.041(14) 0.071(18) -0.040(16)
C27F 0.207(19) 0.104(16) 0.13(2) -0.051(17) 0.069(18) -0.006(15)
C28F 0.19(2) 0.116(18) 0.16(2) -0.019(19) 0.05(2) -0.047(17)
C29 0.065(4) 0.082(4) 0.054(3) 0.006(3) 0.030(3) 0.003(3)
C30 0.085(5) 0.101(5) 0.061(4) 0.020(4) 0.041(3) 0.009(4)
C31 0.089(5) 0.124(6) 0.054(4) 0.017(4) 0.041(4) 0.022(4)
C32 0.093(5) 0.107(5) 0.052(4) 0.007(4) 0.035(3) 0.024(4)
C33 0.091(5) 0.093(5) 0.062(4) 0.014(4) 0.039(4) 0.008(4)
C34 0.170(8) 0.127(7) 0.075(5) -0.010(5) 0.066(5) 0.021(6)
C35 0.067(4) 0.107(5) 0.066(4) 0.003(4) 0.042(3) 0.003(3)
C36 0.081(5) 0.148(6) 0.073(4) -0.001(4) 0.038(4) -0.028(4)
C37 0.073(5) 0.195(8) 0.070(4) -0.006(5) 0.026(4) -0.015(5)
C38 0.083(5) 0.170(7) 0.063(4) 0.010(5) 0.033(4) 0.029(5)
C39 0.086(5) 0.122(5) 0.074(4) 0.009(4) 0.042(4) 0.032(4)
C40 0.114(7) 0.240(12) 0.089(6) 0.032(7) 0.015(5) 0.062(7)
C41 0.073(4) 0.074(4) 0.043(3) 0.001(3) 0.026(3) 0.007(3)
C42 0.091(5) 0.085(5) 0.072(4) 0.012(3) 0.037(4) 0.014(4)
C43 0.078(5) 0.108(6) 0.069(4) 0.006(4) 0.025(4) 0.032(4)
C44 0.062(4) 0.119(6) 0.052(3) -0.003(4) 0.021(3) 0.008(4)
C45 0.066(4) 0.088(4) 0.064(4) -0.002(3) 0.030(3) 0.000(3)
C46 0.072(5) 0.177(8) 0.114(6) 0.001(6) 0.049(5) 0.013(5)
C47 0.274(12) 0.156(8) 0.188(9) 0.009(7) 0.127(8) -0.038(8)
C48 0.274(12) 0.156(8) 0.188(9) 0.009(7) 0.127(8) -0.038(8)
C47F 0.274(12) 0.156(8) 0.188(9) 0.009(7) 0.127(8) -0.038(8)
C48F 0.274(12) 0.156(8) 0.188(9) 0.009(7) 0.127(8) -0.038(8)
C49 0.274(12) 0.156(8) 0.188(9) 0.009(7) 0.127(8) -0.038(8)
C50 0.274(12) 0.156(8) 0.188(9) 0.009(7) 0.127(8) -0.038(8)
C49F 0.274(12) 0.156(8) 0.188(9) 0.009(7) 0.127(8) -0.038(8)
C50F 0.274(12) 0.156(8) 0.188(9) 0.009(7) 0.127(8) -0.038(8)
C51 0.198(14) 0.171(11) 0.35(2) -0.019(12) 0.179(16) -0.009(11)
C52 0.198(14) 0.171(11) 0.35(2) -0.019(12) 0.179(16) -0.009(11)
C51F 0.198(14) 0.171(11) 0.35(2) -0.019(12) 0.179(16) -0.009(11)
C52F 0.198(14) 0.171(11) 0.35(2) -0.019(12) 0.179(16) -0.009(11)
C53 0.212(12) 0.141(9) 0.145(8) -0.031(7) 0.078(8) -0.058(8)
C54 0.235(14) 0.241(14) 0.262(13) -0.044(12) 0.147(12) -0.115(11)
C55 0.240(14) 0.259(15) 0.228(11) 0.099(12) 0.114(12) -0.067(10)
C56 0.214(11) 0.169(10) 0.140(8) 0.058(7) 0.078(8) -0.036(8)
N1 0.060(3) 0.069(3) 0.057(3) -0.003(2) 0.026(2) -0.005(2)
N2 0.070(3) 0.073(3) 0.061(3) -0.004(2) 0.034(2) -0.004(2)
N3 0.059(3) 0.108(4) 0.058(3) -0.001(3) 0.025(3) -0.005(3)
N4 0.090(4) 0.077(3) 0.057(3) 0.003(3) 0.044(3) 0.012(3)
N5 0.066(3) 0.108(4) 0.056(3) 0.008(3) 0.031(3) 0.019(3)
N6 0.066(3) 0.078(3) 0.060(3) 0.003(2) 0.034(2) 0.001(2)
O2 0.124(4) 0.084(3) 0.092(3) 0.014(3) 0.055(3) -0.012(3)
In2 0.1211(5) 0.1071(4) 0.1170(5) 0.0189(3) 0.0520(4) -0.0265(3)
Sn1 0.0810(3) 0.0758(3) 0.0676(3) 0.0009(2) 0.0421(2) 0.0004(2)
Sn2 0.0830(3) 0.0845(3) 0.0697(3) 0.0051(2) 0.0441(2) -0.0070(2)
Li1 0.072(6) 0.092(7) 0.059(6) -0.007(5) 0.034(5) -0.018(5)
Li2 0.082(7) 0.086(7) 0.055(5) 0.013(5) 0.039(5) 0.009(5)

loop_
_atom_type_symbol
_atom_type_description
_atom_type_scat_dispersion_real
_atom_type_scat_dispersion_imag
_atom_type_scat_source
C C 0.0033 0.0016 'International Tables Vol C Tables 4.2.6.8 and 6.1.1.4'
H H 0 0 'International Tables Vol C Tables 4.2.6.8 and 6.1.1.4'
N N 0.0061 0.0033 'International Tables Vol C Tables 4.2.6.8 and 6.1.1.4'
O O 0.0106 0.006 'International Tables Vol C Tables 4.2.6.8 and 6.1.1.4'
In In -0.7276 1.31 'International Tables Vol C Tables 4.2.6.8 and 6.1.1.4'
Sn Sn -0.6537 1.4246 'International Tables Vol C Tables 4.2.6.8 and 6.1.1.4'
Li Li -0.0003 0.0001 'International Tables Vol C Tables 4.2.6.8 and 6.1.1.4'

loop_
_geom_angle_atom_site_label_1
_geom_angle_atom_site_label_2
_geom_angle_atom_site_label_3
_geom_angle
N1 C1 C2 119.5(5)
N1 C1 Sn1 119.6(4)
C2 C1 Sn1 120.9(4)
C3 C2 C1 120.8(6)
C3 C2 H2 119.6
C1 C2 H2 119.6
C4 C3 C2 120.2(6)
C4 C3 H3 119.9
C2 C3 H3 119.9
C3 C4 C5 116.5(6)
C3 C4 C6 123.3(6)
C5 C4 C6 120.1(6)
N1 C5 C4 124.3(6)
N1 C5 H5 117.9
C4 C5 H5 117.9
C4 C6 H6A 109.5
C4 C6 H6B 109.5
H6A C6 H6B 109.5
C4 C6 H6C 109.5
H6A C6 H6C 109.5
H6B C6 H6C 109.5
N2 C7 C8 119.6(5)
N2 C7 Sn1 118.9(4)
C8 C7 Sn1 121.4(5)
C9 C8 C7 120.1(6)
C9 C8 H8 119.9
C7 C8 H8 119.9
C10 C9 C8 120.4(6)
C10 C9 H9 119.8
C8 C9 H9 119.8
C9 C10 C11 115.8(6)
C9 C10 C12 122.3(6)
C11 C10 C12 121.9(7)
N2 C11 C10 125.3(6)
N2 C11 H11 117.3
C10 C11 H11 117.3
C10 C12 H12A 109.5
C10 C12 H12B 109.5
H12A C12 H12B 109.5
C10 C12 H12C 109.5
H12A C12 H12C 109.5
H12B C12 H12C 109.5
N3 C13 C14 119.2(6)
N3 C13 Sn1 118.1(4)
C14 C13 Sn1 122.7(6)
C13 C14 C15 120.3(8)
C13 C14 H14 119.8
C15 C14 H14 119.8
C16 C15 C14 120.1(7)
C16 C15 H15 120
C14 C15 H15 120
C15 C16 C18 116.9(7)
C15 C16 C17 122.5(8)
C18 C16 C17 120.6(9)
C16 C17 H17A 109.5
C16 C17 H17B 109.5
H17A C17 H17B 109.5
C16 C17 H17C 109.5
H17A C17 H17C 109.5
H17B C17 H17C 109.5
N3 C18 C16 124.5(7)
N3 C18 H18 117.7
C16 C18 H18 117.7
C20 C19 In1 115.7(8)
C20 C19 H19A 108.4
In1 C19 H19A 108.4
C20 C19 H19B 108.4
In1 C19 H19B 108.4
H19A C19 H19B 107.4
C19 C20 H20A 109.5
C19 C20 H20B 109.5
H20A C20 H20B 109.5
C19 C20 H20C 109.5
H20A C20 H20C 109.5
H20B C20 H20C 109.5
C23 In1 C21 113.5(7)
C23 In1 C19 116.6(9)
C21 In1 C19 104.9(8)
C23 In1 C23F 13.0(8)
C21 In1 C23F 126.4(7)
C19 In1 C23F 110.5(8)
C23 In1 C21F 89.4(9)
C21 In1 C21F 25.3(7)
C19 In1 C21F 125.3(7)
C23F In1 C21F 102.0(7)
C23 In1 Sn1 108.5(7)
C21 In1 Sn1 105.7(5)
C19 In1 Sn1 106.9(3)
C23F In1 Sn1 100.9(6)
C21F In1 Sn1 108.6(7)
C22 C21 In1 111.2(11)
C22 C21 H21A 109.4
In1 C21 H21A 109.4
C22 C21 H21B 109.4
In1 C21 H21B 109.4
H21A C21 H21B 108
C22F C21F In1 103.8(14)
C22F C21F H21C 111
In1 C21F H21C 111
C22F C21F H21D 111
In1 C21F H21D 111
H21C C21F H21D 109
C21F C22F H22D 109.5
C21F C22F H22E 109.5
H22D C22F H22E 109.5
C21F C22F H22F 109.5
H22D C22F H22F 109.5
H22E C22F H22F 109.5
C24 C23 In1 114.9(13)
C24 C23 H23A 108.5
In1 C23 H23A 108.5
C24 C23 H23B 108.5
In1 C23 H23B 108.5
H23A C23 H23B 107.5
C24F C23F In1 107.5(14)
C24F C23F H23C 110.2
In1 C23F H23C 110.2
C24F C23F H23D 110.2
In1 C23F H23D 110.2
H23C C23F H23D 108.5
C28 O1 C25 108.4(9)
C28 O1 Li1 121.6(12)
C25 O1 Li1 129.1(10)
O1 C25 C26 110.3(12)
O1 C25 H25A 109.6
C26 C25 H25A 109.6
O1 C25 H25B 109.6
C26 C25 H25B 109.6
H25A C25 H25B 108.1
C25 C26 C27 102.7(12)
C25 C26 H26A 111.2
C27 C26 H26A 111.2
C25 C26 H26B 111.2
C27 C26 H26B 111.2
H26A C26 H26B 109.1
C28 C27 C26 104.3(13)
C28 C27 H27A 110.9
C26 C27 H27A 110.9
C28 C27 H27B 110.9
C26 C27 H27B 110.9
H27A C27 H27B 108.9
C27 C28 O1 110.3(12)
C27 C28 H28A 109.6
O1 C28 H28A 109.6
C27 C28 H28B 109.6
O1 C28 H28B 109.6
H28A C28 H28B 108.1
C28F O1F C25F 108.3(16)
C28F O1F Li1 126(2)
C25F O1F Li1 121(2)
O1F C25F C26F 109.0(17)
O1F C25F H25C 109.9
C26F C25F H25C 109.9
O1F C25F H25D 109.9
C26F C25F H25D 109.9
H25C C25F H25D 108.3
C25F C26F C27F 105.6(17)
C25F C26F H26C 110.6
C27F C26F H26C 110.6
C25F C26F H26D 110.6
C27F C26F H26D 110.6
H26C C26F H26D 108.8
C28F C27F C26F 101.9(18)
C28F C27F H27C 111.4
C26F C27F H27C 111.4
C28F C27F H27D 111.4
C26F C27F H27D 111.4
H27C C27F H27D 109.3
O1F C28F C27F 112.7(19)
O1F C28F H28C 109
C27F C28F H28C 109
O1F C28F H28D 109
C27F C28F H28D 109
H28C C28F H28D 107.8
N4 C29 C30 119.8(6)
N4 C29 Sn2 118.6(4)
C30 C29 Sn2 121.6(5)
C31 C30 C29 120.8(6)
C31 C30 H30 119.6
C29 C30 H30 119.6
C32 C31 C30 120.3(6)
C32 C31 H31 119.8
C30 C31 H31 119.8
C31 C32 C33 115.2(6)
C31 C32 C34 122.8(6)
C33 C32 C34 122.1(7)
N4 C33 C32 126.1(6)
N4 C33 H33 117
C32 C33 H33 117
C32 C34 H34A 109.5
C32 C34 H34B 109.5
H34A C34 H34B 109.5
C32 C34 H34C 109.5
H34A C34 H34C 109.5
H34B C34 H34C 109.5
N5 C35 C36 119.3(6)
N5 C35 Sn2 119.0(4)
C36 C35 Sn2 121.6(6)
C37 C36 C35 120.3(8)
C37 C36 H36 119.9
C35 C36 H36 119.9
C38 C37 C36 121.3(8)
C38 C37 H37 119.4
C36 C37 H37 119.4
C37 C38 C39 115.8(8)
C37 C38 C40 122.5(9)
C39 C38 C40 121.6(9)
N5 C39 C38 125.1(8)
N5 C39 H39 117.5
C38 C39 H39 117.5
C38 C40 H40A 109.5
C38 C40 H40B 109.5
H40A C40 H40B 109.5
C38 C40 H40C 109.5
H40A C40 H40C 109.5
H40B C40 H40C 109.5
N6 C41 C42 119.6(6)
N6 C41 Sn2 117.0(4)
C42 C41 Sn2 123.3(5)
C43 C42 C41 120.7(6)
C43 C42 H42 119.6
C41 C42 H42 119.6
C44 C43 C42 120.1(6)
C44 C43 H43 119.9
C42 C43 H43 119.9
C43 C44 C45 116.2(6)
C43 C44 C46 122.7(7)
C45 C44 C46 121.1(7)
N6 C45 C44 124.8(6)
N6 C45 H45 117.6
C44 C45 H45 117.6
C44 C46 H46A 109.5
C44 C46 H46B 109.5
H46A C46 H46B 109.5
C44 C46 H46C 109.5
H46A C46 H46C 109.5
H46B C46 H46C 109.5
C48 C47 In2 108.4(19)
C48 C47 H47A 110
In2 C47 H47A 110
C48 C47 H47B 110
In2 C47 H47B 110
H47A C47 H47B 108.4
C48F C47F In2 104.8(13)
C48F C47F H47C 110.8
In2 C47F H47C 110.8
C48F C47F H47D 110.8
In2 C47F H47D 110.8
H47C C47F H47D 108.9
C50 C49 In2 118.3(14)
C50 C49 H49A 107.7
In2 C49 H49A 107.7
C50 C49 H49B 107.7
In2 C49 H49B 107.7
H49A C49 H49B 107.1
C50F C49F In2 115.1(17)
C50F C49F H49C 108.5
In2 C49F H49C 108.5
C50F C49F H49D 108.5
In2 C49F H49D 108.5
H49C C49F H49D 107.5
C52 C51 In2 104.6(13)
C52 C51 H51A 110.8
In2 C51 H51A 110.8
C52 C51 H51B 110.8
In2 C51 H51B 110.8
H51A C51 H51B 108.9
C52F C51F In2 109(2)
C52F C51F H51C 109.9
In2 C51F H51C 110
C52F C51F H51D 110
In2 C51F H51D 110
H51C C51F H51D 108.3
O2 C53 C54 108.5(10)
O2 C53 H53A 110
C54 C53 H53A 110
O2 C53 H53B 110
C54 C53 H53B 110
H53A C53 H53B 108.4
C55 C54 C53 107.5(12)
C55 C54 H54A 110.2
C53 C54 H54A 110.2
C55 C54 H54B 110.2
C53 C54 H54B 110.2
H54A C54 H54B 108.5
C54 C55 C56 108.1(12)
C54 C55 H55A 110.1
C56 C55 H55A 110.1
C54 C55 H55B 110.1
C56 C55 H55B 110.1
H55A C55 H55B 108.4
O2 C56 C55 105.8(10)
O2 C56 H56A 110.6
C55 C56 H56A 110.6
O2 C56 H56B 110.6
C55 C56 H56B 110.6
H56A C56 H56B 108.7
C5 N1 C1 118.6(5)
C5 N1 Li1 127.4(5)
C1 N1 Li1 113.9(5)
C11 N2 C7 118.7(5)
C11 N2 Li1 126.8(5)
C7 N2 Li1 114.4(5)
C18 N3 C13 119.0(6)
C18 N3 Li1 125.4(6)
C13 N3 Li1 115.6(5)
C33 N4 C29 117.8(5)
C33 N4 Li2 127.0(5)
C29 N4 Li2 115.1(5)
C39 N5 C35 118.2(6)
C39 N5 Li2 128.4(6)
C35 N5 Li2 112.6(5)
C45 N6 C41 118.5(5)
C45 N6 Li2 125.0(5)
C41 N6 Li2 116.3(5)
C56 O2 C53 108.1(7)
C56 O2 Li2 126.8(6)
C53 O2 Li2 123.3(6)
C49 In2 C49F 44.7(10)
C49 In2 C47 120.1(11)
C49F In2 C47 144.7(10)
C49 In2 C51F 140.3(12)
C49F In2 C51F 106.0(15)
C47 In2 C51F 65.0(13)
C49 In2 C47F 74.0(9)
C49F In2 C47F 115.9(11)
C47 In2 C47F 50.2(10)
C51F In2 C47F 112.8(12)
C49 In2 C51 103.2(9)
C49F In2 C51 59.0(12)
C47 In2 C51 115.4(10)
C51F In2 C51 51.5(11)
C47F In2 C51 151.4(8)
C49 In2 Sn2 107.1(5)
C49F In2 Sn2 108.5(7)
C47 In2 Sn2 106.6(7)
C51F In2 Sn2 108.3(10)
C47F In2 Sn2 105.1(5)
C51 In2 Sn2 102.8(5)
C13 Sn1 C1 97.0(2)
C13 Sn1 C7 95.9(2)
C1 Sn1 C7 97.9(2)
C13 Sn1 In1 122.41(18)
C1 Sn1 In1 116.68(15)
C7 Sn1 In1 121.43(16)
C13 Sn1 Li1 59.9(3)
C1 Sn1 Li1 59.5(2)
C7 Sn1 Li1 60.1(2)
In1 Sn1 Li1 176.17(16)
C41 Sn2 C29 97.2(2)
C41 Sn2 C35 96.7(2)
C29 Sn2 C35 97.9(2)
C41 Sn2 In2 122.75(16)
C29 Sn2 In2 117.60(15)
C35 Sn2 In2 119.36(19)
C41 Sn2 Li2 60.8(2)
C29 Sn2 Li2 59.7(2)
C35 Sn2 Li2 59.8(3)
In2 Sn2 Li2 176.31(17)
O1F Li1 O1 8.8(12)
O1F Li1 N3 110.8(12)
O1 Li1 N3 111.3(8)
O1F Li1 N1 112.2(11)
O1 Li1 N1 119.6(7)
N3 Li1 N1 104.4(5)
O1F Li1 N2 117.2(11)
O1 Li1 N2 109.2(7)
N3 Li1 N2 105.7(5)
N1 Li1 N2 105.5(5)
O1F Li1 Sn1 176.1(11)
O1 Li1 Sn1 173.4(6)
N3 Li1 Sn1 66.2(3)
N1 Li1 Sn1 67.0(3)
N2 Li1 Sn1 66.5(3)
O2 Li2 N4 115.9(5)
O2 Li2 N6 108.7(5)
N4 Li2 N6 106.0(5)
O2 Li2 N5 116.7(5)
N4 Li2 N5 101.8(5)
N6 Li2 N5 106.8(5)
O2 Li2 Sn2 174.2(5)
N4 Li2 Sn2 66.6(3)
N6 Li2 Sn2 65.5(3)
N5 Li2 Sn2 66.7(3)

loop_
_geom_bond_atom_site_label_1
_geom_bond_atom_site_label_2
_geom_bond_distance
C1 N1 1.350(7)
C1 C2 1.391(7)
C1 Sn1 2.199(5)
C2 C3 1.370(8)
C2 H2 0.94
C3 C4 1.363(8)
C3 H3 0.94
C4 C5 1.392(8)
C4 C6 1.506(8)
C5 N1 1.338(7)
C5 H5 0.94
C6 H6A 0.97
C6 H6B 0.97
C6 H6C 0.97
C7 N2 1.347(7)
C7 C8 1.397(8)
C7 Sn1 2.199(6)
C8 C9 1.385(8)
C8 H8 0.94
C9 C10 1.373(9)
C9 H9 0.94
C10 C11 1.385(8)
C10 C12 1.511(8)
C11 N2 1.334(7)
C11 H11 0.94
C12 H12A 0.97
C12 H12B 0.97
C12 H12C 0.97
C13 N3 1.352(8)
C13 C14 1.390(9)
C13 Sn1 2.189(7)
C14 C15 1.391(10)
C14 H14 0.94
C15 C16 1.351(11)
C15 H15 0.94
C16 C18 1.383(10)
C16 C17 1.521(10)
C17 H17A 0.97
C17 H17B 0.97
C17 H17C 0.97
C18 N3 1.331(8)
C18 H18 0.94
C19 C20 1.442(12)
C19 In1 2.194(10)
C19 H19A 0.98
C19 H19B 0.98
C20 H20A 0.97
C20 H20B 0.97
C20 H20C 0.97
In1 C23 2.114(17)
In1 C21 2.166(12)
In1 C23F 2.276(17)
In1 C21F 2.301(14)
In1 Sn1 2.8638(7)
C21 C22 1.457(14)
C21 H21A 0.98
C21 H21B 0.98
C22 H22A 0.97
C22 H22B 0.97
C22 H22C 0.97
C21F C22F 1.434(16)
C21F H21C 0.98
C21F H21D 0.98
C22F H22D 0.97
C22F H22E 0.97
C22F H22F 0.97
C23 C24 1.458(19)
C23 H23A 0.98
C23 H23B 0.98
C24 H24A 0.97
C24 H24B 0.97
C24 H24C 0.97
C23F C24F 1.43(2)
C23F H23C 0.98
C23F H23D 0.98
C24F H24D 0.97
C24F H24E 0.97
C24F H24F 0.97
O1 C28 1.413(15)
O1 C25 1.429(16)
O1 Li1 1.957(16)
C25 C26 1.440(16)
C25 H25A 0.98
C25 H25B 0.98
C26 C27 1.59(2)
C26 H26A 0.98
C26 H26B 0.98
C27 C28 1.412(15)
C27 H27A 0.98
C27 H27B 0.98
C28 H28A 0.98
C28 H28B 0.98
O1F C28F 1.41(2)
O1F C25F 1.43(2)
O1F Li1 1.93(3)
C25F C26F 1.44(2)
C25F H25C 0.98
C25F H25D 0.98
C26F C27F 1.59(2)
C26F H26C 0.98
C26F H26D 0.98
C27F C28F 1.42(2)
C27F H27C 0.98
C27F H27D 0.98
C28F H28C 0.98
C28F H28D 0.98
C29 N4 1.347(7)
C29 C30 1.386(7)
C29 Sn2 2.193(6)
C30 C31 1.373(9)
C30 H30 0.94
C31 C32 1.366(9)
C31 H31 0.94
C32 C33 1.393(8)
C32 C34 1.508(9)
C33 N4 1.322(7)
C33 H33 0.94
C34 H34A 0.97
C34 H34B 0.97
C34 H34C 0.97
C35 N5 1.354(8)
C35 C36 1.385(9)
C35 Sn2 2.195(6)
C36 C37 1.374(10)
C36 H36 0.94
C37 C38 1.345(11)
C37 H37 0.94
C38 C39 1.383(10)
C38 C40 1.512(10)
C39 N5 1.337(8)
C39 H39 0.94
C40 H40A 0.97
C40 H40B 0.97
C40 H40C 0.97
C41 N6 1.344(7)
C41 C42 1.380(8)
C41 Sn2 2.186(6)
C42 C43 1.377(9)
C42 H42 0.94
C43 C44 1.365(9)
C43 H43 0.94
C44 C45 1.378(8)
C44 C46 1.517(9)
C45 N6 1.340(7)
C45 H45 0.94
C46 H46A 0.97
C46 H46B 0.97
C46 H46C 0.97
C47 C48 1.567(19)
C47 In2 2.119(17)
C47 H47A 0.98
C47 H47B 0.98
C48 H48A 0.97
C48 H48B 0.97
C48 H48C 0.97
C47F C48F 1.581(18)
C47F In2 2.256(15)
C47F H47C 0.98
C47F H47D 0.98
C48F H48D 0.97
C48F H48E 0.97
C48F H48F 0.97
C49 C50 1.499(18)
C49 In2 2.057(17)
C49 H49A 0.98
C49 H49B 0.98
C50 H50A 0.97
C50 H50B 0.97
C50 H50C 0.97
C49F C50F 1.50(2)
C49F In2 2.091(19)
C49F H49C 0.98
C49F H49D 0.98
C50F H50D 0.97
C50F H50E 0.97
C50F H50F 0.97
C51 C52 1.514(17)
C51 In2 2.318(15)
C51 H51A 0.98
C51 H51B 0.98
C52 H52A 0.97
C52 H52B 0.97
C52 H52C 0.97
C51F C52F 1.420(19)
C51F In2 2.178(17)
C51F H51C 0.98
C51F H51D 0.98
C52F H52D 0.97
C52F H52E 0.97
C52F H52F 0.97
C53 O2 1.408(10)
C53 C54 1.421(15)
C53 H53A 0.98
C53 H53B 0.98
C54 C55 1.365(17)
C54 H54A 0.98
C54 H54B 0.98
C55 C56 1.468(15)
C55 H55A 0.98
C55 H55B 0.98
C56 O2 1.397(9)
C56 H56A 0.98
C56 H56B 0.98
N1 Li1 2.036(10)
N2 Li1 2.053(10)
N3 Li1 2.020(12)
N4 Li2 2.020(10)
N5 Li2 2.057(12)
N6 Li2 2.044(11)
O2 Li2 1.942(11)
In2 Sn2 2.8487(7)
Sn1 Li1 3.262(10)
Sn2 Li2 3.253(10)
